data_2006069
loop_
_publ_author_name
'Halfpenny, J.'
'Small, R. W. H.'

_publ_section_title
;
 The Mercury(II) Trifluoroacetate--Bipyridyl System
;
_journal_issue 4
_journal_name_full 'Acta Crystallographica Section C'
_journal_page_first 438
_journal_page_last 443
_journal_paper_doi 10.1107/S0108270196012772
_journal_volume 53
_journal_year 1997
_chemical_formula_iupac
;
 [Hg (C2 F3 O2) (C10 H8 N2)2][Hg (C2 F3 O2)3 (C10 H8 N2)]
;
_chemical_formula_moiety
;
 [2(C10 H8 N2) Hg (C2 F3 O2)] [(C10 H8 N2) Hg 3(C2 F3 O2)]
;
_chemical_formula_sum 'C38 H24 F12 Hg2 N6 O8'
_chemical_formula_weight 1321.8
_chemical_name_systematic
;
tris(2,2'-bipyridyl)-bis(trifluoroacetato_mercury(II))
;
_space_group_IT_number 2
_symmetry_cell_setting triclinic
_symmetry_space_group_name_Hall '-P 1'
_symmetry_space_group_name_H-M 'P -1'
_cell_angle_alpha 86.46(9)
_cell_angle_beta 90.18(9)
_cell_angle_gamma 80.29(8)
_cell_formula_units_Z 2
_cell_length_a 12.78(1)
_cell_length_b 16.06(2)
_cell_length_c 10.58(1)
_cell_measurement_reflns_used 20
_cell_measurement_temperature 288
_cell_measurement_theta_max 20
_cell_measurement_theta_min 5
_cell_volume 2136(4)
_computing_data_collection 'Stoe STADI-2'
_computing_data_reduction 'DATR (Small, 1977)'
_computing_molecular_graphics 'SNOOPI (Davies, 1983)'
_computing_structure_refinement SHELX76
_computing_structure_solution 'SHELX76, Patterson'
_diffrn_ambient_temperature 288
_diffrn_measurement_device 'Stoe STADI-2 diffractometer'
_diffrn_measurement_method
;
  variable \w scan, 2\q' fixed
;
_diffrn_radiation_monochromator graphite
_diffrn_radiation_source 'fine focus Xray tube'
_diffrn_radiation_type 'Mo K\a'
_diffrn_radiation_wavelength 0.7107
_diffrn_reflns_av_R_equivalents 0.027
_diffrn_reflns_limit_h_max 11
_diffrn_reflns_limit_h_min 0
_diffrn_reflns_limit_k_max 15
_diffrn_reflns_limit_k_min -15
_diffrn_reflns_limit_l_max 10
_diffrn_reflns_limit_l_min -10
_diffrn_reflns_number 4013
_diffrn_reflns_reduction_process SHELX76
_diffrn_reflns_theta_max 20.0
_diffrn_reflns_theta_min 2.0
_diffrn_standards_decay_% 'maximum 5%, corrected by interpolation'
_diffrn_standards_interval_count 20
_diffrn_standards_number '1 standard reflection per layer'
_exptl_absorpt_coefficient_mu 7.00
_exptl_absorpt_correction_T_max .516
_exptl_absorpt_correction_T_min .364
_exptl_absorpt_correction_type 'integration (SHELX76; Sheldrick, 1976)'
_exptl_crystal_colour colourless
_exptl_crystal_density_diffrn 2.055
_exptl_crystal_density_meas 2.099
_exptl_crystal_density_method flotation
_exptl_crystal_description 'triclinic prism'
_exptl_crystal_F_000 1252.0
_exptl_crystal_size_max 0.50
_exptl_crystal_size_mid 0.18
_exptl_crystal_size_min 0.10
_refine_diff_density_max 1.11
_refine_diff_density_min -0.87
_refine_ls_extinction_method none
_refine_ls_goodness_of_fit_obs 2.227
_refine_ls_hydrogen_treatment 'noref (see text)'
_refine_ls_matrix_type ' two blocks, full matrix'
_refine_ls_number_parameters ' 336 (2 blocks) '
_refine_ls_number_reflns 2902
_refine_ls_R_factor_obs 0.049
_refine_ls_shift/esd_max 0.018
_refine_ls_shift/esd_mean 0.003
_refine_ls_structure_factor_coef F
_refine_ls_weighting_details w=1/[\s^2^(F)+0.000444F^2^]
_refine_ls_weighting_scheme calc
_refine_ls_wR_factor_obs 0.053
_reflns_number_observed 2902
_reflns_number_total 3796
_reflns_observed_criterion >3\s(I)
_cod_data_source_file li1151.cif
_cod_data_source_block GHG
_cod_depositor_comments
;
The following automatic conversions were performed:

'_geom_bond_publ_flag' value 'YES' changed to 'yes' according to
/home/saulius/struct/CIF-dictionaries/cif_core.dic dictionary named
'cif_core.dic' version 2.4.1 from 2010-06-29 (14
times).

'_geom_angle_publ_flag' value 'YES' changed to 'yes'
according to /home/saulius/struct/CIF-dictionaries/cif_core.dic
dictionary named 'cif_core.dic' version 2.4.1 from 2010-06-29 (36
times).

Automatic conversion script
Id: cif_fix_values 1715 2011-07-08 13:25:40Z adriana 

The following automatic conversions were performed:

'_refine_ls_weighting_scheme' value 'w=1/[\s^2^(F)+0.000444F^2^]' was
changed to 'calc'. New tag '_refine_ls_weighting_details' was
created. The value of the new tag was set to
'w=1/[\s^2^(F)+0.000444F^2^]'.

Automatic conversion script
Id: cif_fix_values 3143 2015-03-26 13:38:13Z robertas 
;
_cod_original_cell_volume 2136.1(16)
_cod_original_sg_symbol_H-M P-1
_cod_original_formula_sum ' C38 H24 F12 Hg2 N6 O8'
_cod_database_code 2006069

loop_
_symmetry_equiv_pos_as_xyz
x,y,z
-x,-y,-z

loop_
_atom_site_aniso_label
_atom_site_aniso_U_11
_atom_site_aniso_U_12
_atom_site_aniso_U_13
_atom_site_aniso_U_22
_atom_site_aniso_U_23
_atom_site_aniso_U_33
_atom_site_aniso_type_symbol
Hg1 0.0673(5) -.0032(4) -.0064(3) 0.0574(5) -.0152(4) 0.0536(5) Hg
Hg2 0.0722(5) -.0085(4) -.0112(4) 0.0812(7) -.0205(4) 0.0562(5) Hg
F1 0.281(25) 0.108(19) 0.030(18) 0.247(25) 0.118(22) 0.221(21) F
F2 0.265(22) -.052(15) -.130(21) 0.098(13) 0.051(14) 0.330(29) F
F3 0.108(11) 0.089(19) -.125(17) 0.140(16) -.022(11) 0.506(38) F
F4 0.130(11) 0.000(12) 0.068(14) 0.062(9) -.030(8) 0.375(27) F
F5 0.182(12) -.037(10) 0.087(10) 0.156(13) -.118(11) 0.157(13) F
F6 0.294(22) 0.012(13) -.094(15) 0.180(17) -.161(17) 0.177(15) F
F7 0.141(10) -.049(8) 0.011(7) 0.145(12) -.044(9) 0.090(8) F
F8 0.150(12) 0.024(10) 0.028(10) 0.156(14) 0.071(11) 0.144(12) F
F9 0.113(9) -.031(9) 0.028(7) 0.194(14) -.074(9) 0.098(9) F
F10 0.183(14) -.108(12) 0.036(11) 0.204(17) -.095(13) 0.158(13) F
F11 0.157(12) -.028(12) 0.023(12) 0.127(13) 0.010(11) 0.207(17) F
F12 0.148(11) -.081(12) 0.071(10) 0.190(16) -.084(11) 0.178(14) F

loop_
_atom_site_label
_atom_site_fract_x
_atom_site_fract_y
_atom_site_fract_z
_atom_site_U_iso_or_equiv
_atom_site_thermal_displace_type
Hg1 0.40936(5) 0.76545(4) 0.23408(6) 0.0589(8) Uani
Hg2 0.20571(5) 0.22821(5) 0.05817(6) 0.0688(9) Uani
N1 0.2778(10) 0.6823(9) 0.2332(13) 0.070(4) Uiso
C1 0.2300(12) 0.6746(10) 0.1261(15) 0.053(4) Uiso
C2 0.1435(14) 0.6328(12) 0.1187(19) 0.079(6) Uiso
C3 0.1094(18) 0.5965(15) 0.230(2) 0.109(7) Uiso
C4 0.1627(16) 0.5997(13) 0.339(2) 0.095(6) Uiso
C5 0.2463(16) 0.6436(13) 0.345(2) 0.093(6) Uiso
N2 0.3497(9) 0.7587(8) 0.0211(11) 0.049(3) Uiso
C6 0.2710(11) 0.7168(10) 0.0087(14) 0.050(4) Uiso
C7 0.2334(14) 0.7054(12) -.1137(16) 0.072(5) Uiso
C8 0.2769(14) 0.7415(12) -.2135(19) 0.084(6) Uiso
C9 0.3505(13) 0.7908(12) -.1997(18) 0.076(5) Uiso
C10 0.3877(12) 0.7946(10) -.0794(15) 0.058(5) Uiso
N3 0.3215(10) 0.1707(9) 0.2203(12) 0.065(4) Uiso
C11 0.3674(13) 0.2294(11) 0.2767(16) 0.064(5) Uiso
C12 0.4157(15) 0.2071(14) 0.4017(19) 0.096(7) Uiso
C13 0.4184(16) 0.1268(14) 0.454(2) 0.097(7) Uiso
C14 0.3795(15) 0.0663(14) 0.3945(19) 0.091(6) Uiso
C15 0.3293(14) 0.0932(13) 0.2767(18) 0.082(6) Uiso
N4 0.2988(10) 0.3290(9) 0.1077(13) 0.067(4) Uiso
C16 0.3630(13) 0.3096(11) 0.2075(16) 0.066(5) Uiso
C17 0.4278(17) 0.3686(15) 0.245(2) 0.104(7) Uiso
C18 0.419(2) 0.4400(18) 0.166(2) 0.128(9) Uiso
C19 0.3582(19) 0.4563(18) 0.071(2) 0.126(8) Uiso
C20 0.2929(17) 0.4042(15) 0.031(2) 0.104(7) Uiso
N5 0.0739(10) 0.1460(9) 0.0571(13) 0.065(4) Uiso
C21 0.0195(12) 0.1472(10) -.0546(15) 0.058(4) Uiso
C22 -.0709(13) 0.1157(11) -.0626(17) 0.071(5) Uiso
C23 -.1068(14) 0.0819(12) 0.0468(17) 0.076(5) Uiso
C24 -.0548(15) 0.0777(13) 0.159(2) 0.091(6) Uiso
C25 0.0342(14) 0.1089(12) 0.1621(18) 0.077(5) Uiso
N6 0.1473(10) 0.2287(9) -.1451(12) 0.064(4) Uiso
C26 0.0704(11) 0.1873(10) -.1663(14) 0.049(4) Uiso
C27 0.0349(16) 0.1764(13) -.2910(19) 0.091(6) Uiso
C28 0.0835(19) 0.2123(16) -.385(3) 0.122(8) Uiso
C29 0.1616(16) 0.2554(13) -.368(2) 0.092(6) Uiso
C30 0.1946(14) 0.2642(12) -.2406(17) 0.077(5) Uiso
C31 0.5688(14) 0.6194(13) 0.3121(19) 0.072(5) Uiso
C32 0.6469(18) 0.5456(16) 0.383(2) 0.110(7) Uiso
C33 0.5649(12) 0.8750(11) 0.1533(15) 0.056(4) Uiso
C34 0.6186(14) 0.9517(13) 0.1497(17) 0.081(6) Uiso
C35 0.2585(14) 0.8727(12) 0.4002(18) 0.072(5) Uiso
C36 0.1800(13) 0.9203(12) 0.4885(16) 0.072(5) Uiso
C37 0.0489(14) 0.3324(13) 0.2299(19) 0.076(5) Uiso
C38 -.0275(16) 0.3932(14) 0.310(2) 0.100(7) Uiso
O1 0.5293(13) 0.6771(12) 0.3739(16) 0.133(6) Uiso
O2 0.5426(13) 0.6055(11) 0.2077(16) 0.131(6) Uiso
O3 0.4887(9) 0.8802(8) 0.2285(11) 0.079(4) Uiso
O4 0.6013(9) 0.8204(8) 0.0821(11) 0.077(3) Uiso
O5 0.3307(11) 0.8181(10) 0.4440(13) 0.103(4) Uiso
O6 0.2407(10) 0.8910(9) 0.2830(13) 0.094(4) Uiso
O7 0.1062(11) 0.2739(10) 0.2902(13) 0.102(4) Uiso
O8 0.0424(10) 0.3479(9) 0.1155(13) 0.096(4) Uiso
F1 0.6137(19) 0.5267(16) 0.494(2) 0.27(4) Uani
F2 0.6567(18) 0.4762(11) 0.339(2) 0.24(4) Uani
F3 0.7325(12) 0.5632(11) 0.402(3) 0.26(4) Uani
F4 0.5551(11) 1.0223(8) 0.150(2) 0.19(3) Uani
F5 0.6853(11) 0.9571(9) 0.0570(13) 0.15(2) Uani
F6 0.6811(16) 0.9498(11) 0.2475(15) 0.20(3) Uani
F7 0.2262(10) 0.9440(9) 0.5882(11) 0.121(17) Uani
F8 0.1183(11) 0.9862(10) 0.4356(13) 0.16(2) Uani
F9 0.1148(9) 0.8716(9) 0.5353(11) 0.13(2) Uani
F10 0.0198(12) 0.4241(11) 0.3972(14) 0.17(3) Uani
F11 -.0820(12) 0.4556(10) 0.2358(16) 0.17(2) Uani
F12 -.0968(11) 0.3525(10) 0.3654(14) 0.16(2) Uani
H1 0.10(1) 0.63(1) 0.03(2) 0.1(1) Uiso
H2 0.04(2) 0.56(1) 0.23(2) 0.1(1) Uiso
H3 0.14(2) 0.57(1) 0.43(2) 0.1(1) Uiso
H4 0.29(2) 0.65(1) 0.43(2) 0.1(1) Uiso
H5 0.17(1) 0.67(1) -.12(2) 0.1(1) Uiso
H6 0.25(1) 0.73(1) -.31(2) 0.1(1) Uiso
H7 0.38(1) 0.83(1) -.28(2) 0.1(1) Uiso
H8 0.45(1) 0.83(1) -.06(1) 0.1(0) Uiso
H9 0.45(2) 0.25(1) 0.45(2) 0.1(1) Uiso
H10 0.45(2) 0.11(1) 0.55(2) 0.1(1) Uiso
H11 0.39(1) 0.00(1) 0.43(2) 0.1(1) Uiso
H12 0.29(1) 0.05(1) 0.23(2) 0.1(1) Uiso
H13 0.48(2) 0.36(1) 0.33(2) 0.1(1) Uiso
H14 0.47(2) 0.49(2) 0.19(2) 0.1(1) Uiso
H15 0.36(2) 0.52(2) 0.02(2) 0.1(1) Uiso
H16 0.24(2) 0.42(1) -.05(2) 0.1(1) Uiso
H17 -.11(1) 0.12(1) -.15(2) 0.1(1) Uiso
H18 -.18(1) 0.06(1) 0.04(2) 0.1(1) Uiso
H19 -.09(2) 0.05(1) 0.24(2) 0.1(1) Uiso
H20 0.08(1) 0.11(1) 0.25(2) 0.1(1) Uiso
H21 -.03(2) 0.14(1) -.31(2) 0.1(1) Uiso
H22 0.06(2) 0.20(2) -.48(3) 0.1(1) Uiso
H23 0.20(2) 0.28(1) -.45(2) 0.1(1) Uiso
H24 0.26(1) 0.30(1) -.22(2) 0.1(1) Uiso

loop_
_atom_type_symbol
_atom_type_scat_dispersion_real
_atom_type_scat_dispersion_imag
_atom_type_scat_source
C ? ? 'International Tables for X-ray Crystallography (Vol. IV)'
H ? ? 'International Tables for X-ray Crystallography (Vol. IV)'
F ? ? 'International Tables for X-ray Crystallography (Vol. IV)'
N ? ? 'International Tables for X-ray Crystallography (Vol. IV)'
O ? ? 'International Tables for X-ray Crystallography (Vol. IV)'
Hg -2.7 10.5 'Cromer & Mann (1968)'

loop_
_geom_angle_atom_site_label_1
_geom_angle_atom_site_label_2
_geom_angle_atom_site_label_3
_geom_angle
_geom_angle_publ_flag
N1 Hg1 N2 70.8(5) yes
N1 Hg1 O1 97.9(6) yes
N1 Hg1 O2 81.9(5) yes
N1 Hg1 O3 160.7(4) yes
N1 Hg1 O5 86.6(5) yes
N1 Hg1 O6 82.8(4) yes
N2 Hg1 O1 135.2(5) yes
N2 Hg1 O2 87.7(4) yes
N2 Hg1 O3 104.5(4) yes
N2 Hg1 O5 137.8(4) yes
N2 Hg1 O6 92.2(4) yes
O1 Hg1 O2 47.5(6) yes
O1 Hg1 O3 98.1(5) yes
O1 Hg1 O5 81.6(5) yes
O1 Hg1 O6 130.4(5) yes
O2 Hg1 O3 117.0(5) yes
O2 Hg1 O5 124.8(5) yes
O2 Hg1 O6 163.8(5) yes
O3 Hg1 O5 85.2(5) yes
O3 Hg1 O6 78.6(4) yes
O5 Hg1 O6 48.8(4) yes
N3 Hg2 N4 73.0(5) yes
N3 Hg2 N5 106.3(5) yes
N3 Hg2 N6 150.2(5) yes
N3 Hg2 O7 72.6(4) yes
N3 Hg2 O8 117.3(4) yes
N4 Hg2 N5 161.0(5) yes
N4 Hg2 N6 118.1(5) yes
N4 Hg2 O7 80.8(5) yes
N4 Hg2 O8 81.6(5) yes
N5 Hg2 N6 72.3(5) yes
N5 Hg2 O7 81.0(5) yes
N5 Hg2 O8 82.2(5) yes
N6 Hg2 O7 134.2(4) yes
N6 Hg2 O8 92.3(4) yes
O7 Hg2 O8 47.0(4) yes

loop_
_geom_bond_atom_site_label_1
_geom_bond_site_symmetry_1
_geom_bond_atom_site_label_2
_geom_bond_site_symmetry_2
_geom_bond_distance
_geom_bond_publ_flag
Hg1 . N1 . 2.318(15) yes
Hg1 . N2 . 2.391(12) yes
Hg1 . O1 . 2.355(16) yes
Hg1 . O2 . 2.862(16) yes
Hg1 . O3 . 2.246(13) yes
Hg1 . O4 . 3.156(15) yes
Hg1 . O5 . 2.572(14) yes
Hg1 . O6 . 2.766(12) yes
Hg2 . N3 . 2.305(13) yes
Hg2 . N4 . 2.250(15) yes
Hg2 . N5 . 2.309(14) yes
Hg2 . N6 . 2.273(13) yes
Hg2 . O7 . 2.848(14) yes
Hg2 . O8 . 2.687(13) yes
N1 . C1 . 1.31(2) ?
N1 . C5 . 1.39(3) ?
C1 . C6 . 1.51(2) ?
C1 . C2 . 1.39(3) ?
C2 . C3 . 1.39(3) ?
C3 . C4 . 1.35(3) ?
C4 . C5 . 1.38(3) ?
N2 . C6 . 1.31(2) ?
N2 . C10 . 1.31(2) ?
C6 . C7 . 1.41(2) ?
C7 . C8 . 1.34(3) ?
C8 . C9 . 1.34(3) ?
C9 . C10 . 1.37(2) ?
N3 . C11 . 1.36(2) ?
N3 . C15 . 1.34(3) ?
C11 . C16 . 1.43(3) ?
C11 . C12 . 1.46(3) ?
C12 . C13 . 1.37(3) ?
C13 . C14 . 1.35(3) ?
C14 . C15 . 1.41(3) ?
N4 . C16 . 1.32(2) ?
N4 . C20 . 1.40(3) ?
C16 . C17 . 1.43(3) ?
C17 . C18 . 1.37(4) ?
C18 . C19 . 1.25(4) ?
C19 . C20 . 1.36(4) ?
N5 . C21 . 1.37(2) ?
N5 . C25 . 1.37(2) ?
C21 . C26 . 1.51(2) ?
C21 . C22 . 1.34(3) ?
C22 . C23 . 1.36(3) ?
C23 . C24 . 1.35(3) ?
C24 . C25 . 1.32(3) ?
N6 . C26 . 1.30(2) ?
N6 . C30 . 1.33(2) ?
C26 . C27 . 1.42(3) ?
C27 . C28 . 1.33(3) ?
C28 . C29 . 1.33(3) ?
C29 . C30 . 1.43(3) ?
C31 . O1 . 1.21(3) ?
C31 . O2 . 1.20(3) ?
C31 . C32 . 1.57(3) ?
C32 . F1 . 1.28(3) ?
C32 . F2 . 1.22(3) ?
C32 . F3 . 1.19(3) ?
C33 . O3 . 1.26(2) ?
C33 . O4 . 1.22(2) ?
C33 . C34 . 1.51(3) ?
C34 . F4 . 1.28(2) ?
C34 . F5 . 1.31(2) ?
C34 . F6 . 1.30(3) ?
C35 . O5 . 1.23(3) ?
C35 . O6 . 1.27(2) ?
C35 . C36 . 1.52(3) ?
C36 . F7 . 1.31(2) ?
C36 . F8 . 1.30(2) ?
C36 . F9 . 1.31(2) ?
C37 . O7 . 1.25(2) ?
C37 . O8 . 1.22(2) ?
C37 . C38 . 1.55(3) ?
C38 . F10 . 1.27(3) ?
C38 . F11 . 1.33(3) ?
C38 . F12 . 1.31(3) ?
